data_2001759
loop_
_publ_author_name
'Bond, M. R.'
'Willett, R. D.'

_publ_section_title
;
 Structure of dipiperidinium
 <i>catena</i>-poly[nickel-tri-\m-chloro(1--)] chloride
;
_journal_issue 4
_journal_name_full 'Acta Crystallographica Section C'
_journal_page_first 668
_journal_page_last 671
_journal_paper_doi 10.1107/S0108270192008837
_journal_volume 49
_journal_year 1993
_chemical_formula_sum 'C10 H24 Cl4 N2 Ni'
_chemical_formula_weight 372.8
_space_group_IT_number 14
_space_group_name_Hall '-P 2yn'
_space_group_name_H-M_alt 'P 1 21/n 1'
_symmetry_cell_setting monoclinic
_symmetry_space_group_name_H-M 'P 1 21/n 1'
_cell_angle_alpha 90
_cell_angle_beta 98.010(10)
_cell_angle_gamma 90
_cell_formula_units_Z 4
_cell_length_a 10.1310(10)
_cell_length_b 6.1431(8)
_cell_length_c 26.081(5)
_cell_volume 1607.3(4)
_diffrn_radiation_type Cu
_diffrn_radiation_wavelength 1.54184
_exptl_absorpt_coefficient_mu 7.88
_exptl_crystal_density_diffrn 1.54
_exptl_crystal_F_000 776
_cod_data_source_file st0567.cif
_cod_data_source_block st0567_structure_1_of_1
_cod_original_sg_symbol_H-M 'P 21/n'
_cod_original_formula_sum 'C10 H24 Cl4 N2 Ni1'
_cod_database_code 2001759

loop_
_space_group_symop_id
_space_group_symop_operation_xyz
1 x,y,z
2 -x+1/2,y+1/2,-z+1/2
3 -x,-y,-z
4 x+1/2,-y+1/2,z+1/2

loop_
_atom_site_label
_atom_site_fract_x
_atom_site_fract_y
_atom_site_fract_z
_atom_site_U_iso_or_equiv
_atom_site_occupancy
_atom_site_disorder_assembly
_atom_site_disorder_group
Ni .74920(10) .20540(10) .24970(10) .0290(10) 1 . .
Cl(1) .91610(10) .4536(2) .29000(10) .0380(10) 1 . .
Cl(2) .59510(10) .4548(2) .28070(10) .0360(10) 1 . .
Cl(3) .73250(10) .4572(2) .17600(10) .0360(10) 1 . .
Cl(4) .36240(10) .8172(2) .05940(10) .0660(10) 1 . .
N(1) .3915(3) .5370(6) .16310(10) .0490(10) 1 . .
C(11) .3550(5) .3226(9) .1387(2) .074(2) 1 . .
C(12A) .2106(7) .3056(13) .1184(4) .065(3) 0.72(1) A 1
C(12B) .2473(17) .217(3) .1586(8) .077(10) 0.28(1) A 2
C(13) .1244(5) .3648(10) .1602(2) .071(2) 1 . .
C(14) .1650(6) .5811(11) .1835(3) .094(3) 1 . .
C(15) .3015(6) .6146(13) .1976(3) .116(3) 1 . .
N(2A) .6797(7) .8164(12) .0837(3) .060(4) 0.47(1) B 1
N(2B) .6483(8) .8746(14) .0400(3) .054(4) 0.53(1) B 2
C(21) .7014(6) .6566(10) .0383(2) .078(2) 1 . .
C(22) .8413(8) .6383(14) .0339(3) .126(4) 1 . .
C(23A) .9141(11) .833(2) .0333(5) .077(5) 0.49(1) C 1
C(23B) .9268(12) .781(2) .0659(7) .135(9) 0.51(1) C 2
C(24) .8839(7) .9910(11) .0757(2) .099(3) 1 . .
C(25) .7385(7) 1.0113(10) .0798(2) .088(3) 1 . .
H(1A) .3931 .6425 .1360 .120(6) 1 . .
H(1B) .4789 .5246 .1825 .120(6) 1 . .
H(11A) .3794 .2092 .1632 .120(6) 0.72(1) A 1
H(11B) .4065 .3024 .1097 .120(6) 0.72(1) A 1
H(11C) .4327 .2277 .1437 .120(6) 0.28(1) A 2
H(11D) .3312 .3431 .1015 .120(6) 0.28(1) A 2
H(12A) .1908 .4005 .0890 .120(6) 0.72(1) A 1
H(12B) .1924 .1564 .1066 .120(6) 0.72(1) A 1
H(12C) .2191 .0927 .1385 .120(6) 0.28(1) A 2
H(12D) .2776 .1739 .1940 .120(6) 0.28(1) A 2
H(13A) .1342 .2548 .1873 .120(6) 0.72(1) A 1
H(13B) .0309 .3673 .1452 .120(6) 0.72(1) A 1
H(13C) .0634 .2935 .1810 .120(6) 0.28(1) A 2
H(13D) .0781 .3825 .1258 .120(6) 0.28(1) A 2
H(14A) .1228 .5982 .2140 .120(6) 1 . .
H(14B) .1330 .6911 .1587 .120(6) 1 . .
H(15A) .3152 .7687 .2016 .120(6) 1 . .
H(15B) .3263 .5442 .2304 .120(6) 1 . .
H(2AA) .7180 .7463 .1161 .120(6) 0.47(1) B 1
H(2AB) .5853 .8331 .0847 .120(6) 0.47(1) B 1
H(2BA) .6459 .9403 .0058 .120(6) 0.53(1) B 2
H(2BB) .5593 .8712 .0485 .120(6) 0.53(1) B 2
H(21A) .6504 .7097 .0064 .120(6) 0.49(1) C 1
H(21B) .6653 .5122 .0448 .120(6) 0.49(1) C 1
H(21C) .6852 .5827 .0696 .120(6) 0.51(1) C 2
H(21D) .6484 .5802 .0092 .120(6) 0.51(1) C 2
H(22A) .8488 .5691 .0004 .120(6) 0.49(1) C 1
H(22B) .8843 .5446 .0597 .120(6) 0.49(1) C 1
H(22C) .8535 .6752 -.0026 .120(6) 0.51(1) C 2
H(22D) .8706 .4887 .0389 .120(6) 0.51(1) C 2
H(23A) .0120 .7978 .0407 .120(6) 0.49(1) C 1
H(23B) .8999 .9060 .0014 .120(6) 0.49(1) C 1
H(23C) .0111 .7860 .0529 .120(6) 0.51(1) C 2
H(23D) .9434 .7015 .0996 .120(6) 0.51(1) C 2
H(24A) .9300 .9322 .1087 .120(6) 0.49(1) C 1
H(24B) .9230 .1271 .0696 .120(6) 0.49(1) C 1
H(24C) .9367 .0350 .1081 .120(6) 0.51(1) C 2
H(24D) .9080 .0772 .0483 .120(6) 0.51(1) C 2
H(25A) .6952 .0883 .0496 .120(6) 0.49(1) C 1
H(25B) .7282 .1012 .1101 .120(6) 0.49(1) C 1
H(25C) .7223 .9731 .1141 .120(6) 0.51(1) C 2
H(25D) .7149 .1661 .0745 .120(6) 0.51(1) C 2

loop_
_geom_bond_atom_site_label_1
_geom_bond_atom_site_label_2
_geom_bond_distance
Ni Cl(1) 2.4070(10)
Ni Cl(3) 2.4550(10)
N(1) C(11) 1.487(7)
C(11) C(12A) 1.488(8)
C(12A) C(13) 1.533(10)
C(13) C(14) 1.495(9)
N(2A) C(21) 1.577(10)
N(2B) C(21) 1.446(11)
C(21) C(22) 1.441(10)
C(22) C(23B) 1.419(16)
C(23B) C(24) 1.395(14)
Ni Cl(2) 2.4060(10)
N(1) C(15) 1.449(8)
C(11) C(12B) 1.43(2)
C(12B) C(13) 1.546(18)
C(14) C(15) 1.396(8)
N(2A) C(25) 1.347(10)
N(2B) C(25) 1.534(10)
C(22) C(23A) 1.408(15)
C(23A) C(24) 1.533(14)
C(24) C(25) 1.497(10)

loop_
_cod_changelog_entry_id
_cod_changelog_entry_author
_cod_changelog_entry_date
_cod_changelog_entry_text
1 'Vaitkus, Antanas' 2022-10-03T12:45:00+03:00
;
 Added atomic disorder and occupancy information after consulting the original
 publication.
;
